data_7131509
loop_
_publ_author_name
'Ohms, Leon'
'Eickhoff, Liesa'
'Kramer, Pascal'
'Villinger, Alexander'
'Bresien, Jonas'
'Schulz, Axel'

_publ_section_title
;
 Coinage metal complexes of multidentate Pacman phosphane ligands.
;
_journal_issue 35
_journal_name_full 'Chemical communications (Cambridge, England)'
_journal_page_first 5245
_journal_page_last 5248
_journal_paper_doi 10.1039/d3cc01174g
_journal_volume 59
_journal_year 2023
_chemical_formula_moiety 'C58 H76 Au2 N10 P2 +, Au Cl2 -, 2.39(C4 H8 O), 0.61(C H2 Cl2)'
_chemical_formula_sum 'C68.19 H96.37 Au2 Cl3.21 N10 O2.39 P2'
_chemical_formula_weight 1664.12
_space_group_crystal_system monoclinic
_space_group_IT_number 14
_space_group_name_Hall '-P 2ybc'
_space_group_name_H-M_alt 'P 1 21/c 1'
_atom_sites_solution_hydrogens geom
_audit_creation_method SHELXL-2014/7
_audit_update_record
;
2022-12-14 deposited with the CCDC.	2023-04-03 downloaded from the CCDC.
;
_cell_angle_alpha 90
_cell_angle_beta 100.9550(10)
_cell_angle_gamma 90
_cell_formula_units_Z 4
_cell_length_a 16.7640(8)
_cell_length_b 14.1706(7)
_cell_length_c 29.9119(13)
_cell_measurement_reflns_used 9923
_cell_measurement_temperature 123(2)
_cell_measurement_theta_max 30.84
_cell_measurement_theta_min 2.21
_cell_volume 6976.3(6)
_computing_cell_refinement 'Bruker Apex V7.51A'
_computing_data_collection 'Bruker Apex V7.51A'
_computing_data_reduction 'Bruker SAINT'
_computing_molecular_graphics 'ORTEP-3v2.01 (Farrugia, 2012)'
_computing_publication_material 'SHELXL-2014/7 (Sheldrick, 2015)'
_computing_structure_refinement 'SHELXL-2014/7 (Sheldrick, 2015)'
_computing_structure_solution 'Bruker SHELXTL'
_diffrn_ambient_temperature 123(2)
_diffrn_detector_area_resol_mean 10.4167
_diffrn_measured_fraction_theta_full 0.999
_diffrn_measured_fraction_theta_max 0.999
_diffrn_measurement_device_type 'Bruker Apex Kappa-II-CCD-diffractometer'
_diffrn_measurement_method 'phi and omega scans'
_diffrn_radiation_type MoK\a
_diffrn_radiation_wavelength 0.71073
_diffrn_reflns_av_R_equivalents 0.0629
_diffrn_reflns_av_unetI/netI 0.0477
_diffrn_reflns_Laue_measured_fraction_full 0.999
_diffrn_reflns_Laue_measured_fraction_max 0.999
_diffrn_reflns_limit_h_max 24
_diffrn_reflns_limit_h_min -24
_diffrn_reflns_limit_k_max 20
_diffrn_reflns_limit_k_min -20
_diffrn_reflns_limit_l_max 42
_diffrn_reflns_limit_l_min -43
_diffrn_reflns_number 118200
_diffrn_reflns_point_group_measured_fraction_full 0.999
_diffrn_reflns_point_group_measured_fraction_max 0.999
_diffrn_reflns_theta_full 25.242
_diffrn_reflns_theta_max 31.000
_diffrn_reflns_theta_min 2.597
_diffrn_source 'sealed tube'
_exptl_absorpt_coefficient_mu 4.422
_exptl_absorpt_correction_T_max 0.7462
_exptl_absorpt_correction_T_min 0.4947
_exptl_absorpt_correction_type multi-scan
_exptl_absorpt_process_details '(SADABS-2016/2; Sheldrick, 2015)'
_exptl_crystal_colour yellow
_exptl_crystal_density_diffrn 1.584
_exptl_crystal_description plate
_exptl_crystal_F_000 3349
_exptl_crystal_size_max 0.290
_exptl_crystal_size_mid 0.270
_exptl_crystal_size_min 0.050
_refine_diff_density_max 2.217
_refine_diff_density_min -1.580
_refine_diff_density_rms 0.138
_refine_ls_extinction_method none
_refine_ls_goodness_of_fit_ref 1.059
_refine_ls_hydrogen_treatment constr
_refine_ls_matrix_type full
_refine_ls_number_parameters 893
_refine_ls_number_reflns 22231
_refine_ls_number_restraints 657
_refine_ls_restrained_S_all 1.055
_refine_ls_R_factor_all 0.0586
_refine_ls_R_factor_gt 0.0406
_refine_ls_shift/su_max 0.003
_refine_ls_shift/su_mean 0.000
_refine_ls_structure_factor_coef Fsqd
_refine_ls_weighting_details 'w=1/[\s^2^(Fo^2^)+(0.0299P)^2^+15.1332P] where P=(Fo^2^+2Fc^2^)/3'
_refine_ls_weighting_scheme calc
_refine_ls_wR_factor_gt 0.0789
_refine_ls_wR_factor_ref 0.0849
_reflns_Friedel_coverage 0.000
_reflns_number_gt 17962
_reflns_number_total 22231
_reflns_threshold_expression 'I > 2\s(I)'
_cod_data_source_file d3cc01174g10.cif
_cod_data_source_block is_lo017b
_cod_depositor_comments 'Adding full bibliography for 7131503--7131510.cif.'
_cod_original_sg_symbol_H-M 'P 21/c'
_cod_database_code 7131509
_shelx_shelxl_version_number 2014/7
_shelx_space_group_comment
;
The symmetry employed for this shelxl refinement is uniquely defined
by the following loop, which should always be used as a source of
symmetry information in preference to the above space-group names.
They are only intended as comments.
;
_shelx_estimated_absorpt_t_min 0.360
_shelx_estimated_absorpt_t_max 0.809

loop_
_space_group_symop_operation_xyz
'x, y, z'
'-x, y+1/2, -z+1/2'
'-x, -y, -z'
'x, -y-1/2, z-1/2'

loop_
_atom_site_label
_atom_site_type_symbol
_atom_site_fract_x
_atom_site_fract_y
_atom_site_fract_z
_atom_site_U_iso_or_equiv
_atom_site_adp_type
_atom_site_occupancy
_atom_site_site_symmetry_order
_atom_site_calc_flag
_atom_site_refinement_flags_posn
_atom_site_refinement_flags_adp
_atom_site_refinement_flags_occupancy
_atom_site_disorder_assembly
_atom_site_disorder_group
Au1 Au 0.24382(2) 0.81421(2) 0.33545(2) 0.01223(3) Uani 1 1 d . . . . .
P1 P 0.34212(5) 0.92867(6) 0.35155(3) 0.01245(15) Uani 1 1 d . . . . .
P2 P 0.16446(5) 0.68967(6) 0.30504(3) 0.01297(15) Uani 1 1 d . . . . .
N1 N 0.41052(16) 0.92435(19) 0.31568(10) 0.0142(5) Uani 1 1 d . . . . .
N2 N 0.52736(18) 0.7115(2) 0.35322(10) 0.0191(6) Uani 1 1 d . . . . .
N3 N 0.40933(17) 0.5817(2) 0.30665(10) 0.0209(6) Uani 1 1 d . . . . .
N4 N 0.19862(16) 0.6461(2) 0.25837(9) 0.0150(5) Uani 1 1 d . . . . .
N5 N 0.06849(16) 0.7217(2) 0.27725(10) 0.0150(5) Uani 1 1 d . . . . .
N6 N 0.08606(17) 0.8091(2) 0.36914(10) 0.0160(5) Uani 1 1 d . . . . .
N7 N 0.19251(16) 0.9554(2) 0.39472(9) 0.0147(5) Uani 1 1 d . . . . .
N8 N 0.30333(16) 1.03952(19) 0.33702(9) 0.0133(5) Uani 1 1 d . . . . .
N9 N 0.39506(17) 0.92662(19) 0.40337(9) 0.0150(5) Uani 1 1 d . . . . .
N10 N 0.16141(17) 0.6002(2) 0.33931(10) 0.0162(5) Uani 1 1 d . . . . .
C1 C 0.46890(19) 0.8522(2) 0.31780(11) 0.0145(6) Uani 1 1 d . . . . .
C2 C 0.4654(2) 0.7654(2) 0.34278(11) 0.0157(6) Uani 1 1 d . . . . .
H2 H 0.4159 0.7481 0.3517 0.019 Uiso 1 1 calc R U . . .
C3 C 0.5143(2) 0.6226(2) 0.37261(12) 0.0172(6) Uani 1 1 d . . . . .
C4 C 0.5622(2) 0.5960(3) 0.41394(12) 0.0210(7) Uani 1 1 d . . . . .
H4 H 0.6035 0.6377 0.4285 0.025 Uiso 1 1 calc R U . . .
C5 C 0.5515(2) 0.5100(3) 0.43457(13) 0.0242(8) Uani 1 1 d . . . . .
C6 C 0.4924(2) 0.4472(3) 0.41262(14) 0.0262(8) Uani 1 1 d . . . . .
C7 C 0.4464(2) 0.4724(3) 0.37071(13) 0.0228(7) Uani 1 1 d . . . . .
H7 H 0.4074 0.4289 0.3553 0.027 Uiso 1 1 calc R U . . .
C8 C 0.4555(2) 0.5596(2) 0.35047(12) 0.0176(7) Uani 1 1 d . . . . .
C9 C 0.3345(2) 0.5970(2) 0.30413(11) 0.0171(6) Uani 1 1 d . . . . .
H9 H 0.3130 0.5961 0.3313 0.020 Uiso 1 1 calc R U . . .
C10 C 0.2802(2) 0.6161(2) 0.26133(12) 0.0176(6) Uani 1 1 d . . . . .
C11 C 0.2931(2) 0.6039(3) 0.21799(13) 0.0267(8) Uani 1 1 d . . . . .
H11 H 0.3424 0.5836 0.2098 0.032 Uiso 1 1 calc R U . . .
C12 C 0.2207(2) 0.6267(3) 0.18755(13) 0.0308(9) Uani 1 1 d . . . . .
H12 H 0.2128 0.6246 0.1553 0.037 Uiso 1 1 calc R U . . .
C13 C 0.1636(2) 0.6525(3) 0.21266(12) 0.0186(7) Uani 1 1 d . . . . .
C14 C 0.0809(2) 0.6932(2) 0.19486(12) 0.0181(6) Uani 1 1 d . . . . .
C15 C 0.0325(2) 0.7043(2) 0.23190(12) 0.0167(6) Uani 1 1 d . . . . .
C16 C -0.0500(2) 0.7149(3) 0.22739(13) 0.0220(7) Uani 1 1 d . . . . .
H16 H -0.0890 0.7067 0.2001 0.026 Uiso 1 1 calc R U . . .
C17 C -0.0668(2) 0.7401(3) 0.27002(13) 0.0227(7) Uani 1 1 d . . . . .
H17 H -0.1193 0.7510 0.2767 0.027 Uiso 1 1 calc R U . . .
C18 C 0.0059(2) 0.7462(2) 0.30058(12) 0.0174(6) Uani 1 1 d . . . . .
C19 C 0.0169(2) 0.7856(2) 0.34557(12) 0.0181(7) Uani 1 1 d . . . . .
H19 H -0.0299 0.7949 0.3586 0.022 Uiso 1 1 calc R U . . .
C20 C 0.09013(19) 0.8488(2) 0.41251(11) 0.0155(6) Uani 1 1 d . . . . .
C21 C 0.0430(2) 0.8169(3) 0.44361(12) 0.0198(7) Uani 1 1 d . . . . .
H21 H 0.0058 0.7666 0.4348 0.024 Uiso 1 1 calc R U . . .
C22 C 0.0487(2) 0.8557(3) 0.48650(12) 0.0227(7) Uani 1 1 d . . . . .
C23 C 0.1018(2) 0.9322(3) 0.49916(12) 0.0212(7) Uani 1 1 d . . . . .
C24 C 0.1479(2) 0.9654(2) 0.46831(11) 0.0181(6) Uani 1 1 d . . . . .
H24 H 0.1833 1.0175 0.4767 0.022 Uiso 1 1 calc R U . . .
C25 C 0.14352(19) 0.9245(2) 0.42559(11) 0.0152(6) Uani 1 1 d . . . . .
C26 C 0.20136(19) 1.0450(2) 0.39008(11) 0.0158(6) Uani 1 1 d . . . . .
H26 H 0.1731 1.0860 0.4068 0.019 Uiso 1 1 calc R U . . .
C27 C 0.25108(19) 1.0869(2) 0.36135(11) 0.0154(6) Uani 1 1 d . . . . .
C28 C 0.2484(2) 1.1802(2) 0.34848(12) 0.0190(7) Uani 1 1 d . . . . .
H28 H 0.2185 1.2285 0.3600 0.023 Uiso 1 1 calc R U . . .
C29 C 0.2971(2) 1.1923(2) 0.31556(13) 0.0202(7) Uani 1 1 d . . . . .
H29 H 0.3053 1.2497 0.3007 0.024 Uiso 1 1 calc R U . . .
C30 C 0.33072(19) 1.1061(2) 0.30873(11) 0.0161(6) Uani 1 1 d . . . . .
C31 C 0.3757(2) 1.0770(2) 0.27230(11) 0.0159(6) Uani 1 1 d . . . . .
C32 C 0.43112(19) 0.9956(2) 0.28751(11) 0.0150(6) Uani 1 1 d . . . . .
C33 C 0.5003(2) 0.9681(3) 0.27275(12) 0.0188(7) Uani 1 1 d . . . . .
H33 H 0.5277 1.0031 0.2531 0.023 Uiso 1 1 calc R U . . .
C34 C 0.5237(2) 0.8790(2) 0.29179(12) 0.0183(7) Uani 1 1 d . . . . .
H34 H 0.5697 0.8436 0.2873 0.022 Uiso 1 1 calc R U . . .
C35 C 0.6041(3) 0.4857(3) 0.48013(15) 0.0371(10) Uani 1 1 d . . . . .
H35A H 0.6363 0.4293 0.4769 0.056 Uiso 1 1 calc R U . . .
H35B H 0.5693 0.4734 0.5024 0.056 Uiso 1 1 calc R U . . .
H35C H 0.6405 0.5386 0.4906 0.056 Uiso 1 1 calc R U . . .
C36 C 0.4777(3) 0.3531(3) 0.43335(17) 0.0418(11) Uani 1 1 d . . . . .
H36A H 0.4343 0.3195 0.4130 0.063 Uiso 1 1 calc R U . . .
H36B H 0.4617 0.3633 0.4628 0.063 Uiso 1 1 calc R U . . .
H36C H 0.5276 0.3155 0.4377 0.063 Uiso 1 1 calc R U . . .
C37 C 0.0924(2) 0.7928(3) 0.17468(13) 0.0229(7) Uani 1 1 d . . . . .
H37A H 0.1186 0.7848 0.1479 0.028 Uiso 1 1 calc R U . . .
H37B H 0.0381 0.8208 0.1638 0.028 Uiso 1 1 calc R U . . .
C38 C 0.1428(2) 0.8622(3) 0.20731(15) 0.0303(9) Uani 1 1 d . . . . .
H38A H 0.1964 0.8348 0.2191 0.046 Uiso 1 1 calc R U . . .
H38B H 0.1152 0.8753 0.2327 0.046 Uiso 1 1 calc R U . . .
H38C H 0.1494 0.9210 0.1912 0.046 Uiso 1 1 calc R U . . .
C39 C 0.0348(2) 0.6320(3) 0.15552(12) 0.0234(7) Uani 1 1 d . . . . .
H39A H -0.0175 0.6632 0.1431 0.028 Uiso 1 1 calc R U . . .
H39B H 0.0669 0.6306 0.1310 0.028 Uiso 1 1 calc R U . . .
C40 C 0.0173(3) 0.5305(3) 0.16748(15) 0.0322(9) Uani 1 1 d . . . . .
H40A H -0.0072 0.4965 0.1397 0.048 Uiso 1 1 calc R U . . .
H40B H -0.0204 0.5303 0.1889 0.048 Uiso 1 1 calc R U . . .
H40C H 0.0681 0.4995 0.1816 0.048 Uiso 1 1 calc R U . . .
C41 C -0.0018(3) 0.8163(3) 0.51873(15) 0.0348(10) Uani 1 1 d . . . . .
H41A H -0.0375 0.8657 0.5267 0.052 Uiso 1 1 calc R U . . .
H41B H 0.0341 0.7936 0.5464 0.052 Uiso 1 1 calc R U . . .
H41C H -0.0348 0.7637 0.5041 0.052 Uiso 1 1 calc R U . . .
C42 C 0.1120(3) 0.9759(3) 0.54580(13) 0.0329(9) Uani 1 1 d . . . . .
H42A H 0.1461 1.0324 0.5470 0.049 Uiso 1 1 calc R U . . .
H42B H 0.1379 0.9304 0.5687 0.049 Uiso 1 1 calc R U . . .
H42C H 0.0586 0.9934 0.5520 0.049 Uiso 1 1 calc R U . . .
C43 C 0.4237(2) 1.1614(3) 0.25828(13) 0.0215(7) Uani 1 1 d . . . . .
H43A H 0.4510 1.1410 0.2334 0.026 Uiso 1 1 calc R U . . .
H43B H 0.3846 1.2118 0.2461 0.026 Uiso 1 1 calc R U . . .
C44 C 0.4874(2) 1.2030(3) 0.29642(14) 0.0264(8) Uani 1 1 d . . . . .
H44A H 0.5185 1.2516 0.2839 0.040 Uiso 1 1 calc R U . . .
H44B H 0.5242 1.1529 0.3103 0.040 Uiso 1 1 calc R U . . .
H44C H 0.4604 1.2312 0.3195 0.040 Uiso 1 1 calc R U . . .
C45 C 0.3090(2) 1.0446(3) 0.23141(12) 0.0231(7) Uani 1 1 d . . . . .
H45A H 0.2760 0.9949 0.2424 0.028 Uiso 1 1 calc R U . . .
H45B H 0.2726 1.0989 0.2217 0.028 Uiso 1 1 calc R U . . .
C46 C 0.3388(3) 1.0071(4) 0.19004(15) 0.0404(11) Uani 1 1 d . . . . .
H46A H 0.2922 0.9897 0.1664 0.061 Uiso 1 1 calc R U . . .
H46B H 0.3729 0.9514 0.1987 0.061 Uiso 1 1 calc R U . . .
H46C H 0.3707 1.0559 0.1782 0.061 Uiso 1 1 calc R U . . .
C47 C 0.4672(2) 0.9890(3) 0.42121(16) 0.0289(9) Uani 1 1 d . . . . .
H47 H 0.4811 0.9712 0.4541 0.035 Uiso 1 1 calc R U . . .
C48 C 0.4470(2) 1.0918(3) 0.42297(14) 0.0254(8) Uani 1 1 d . . . . .
H48A H 0.4307 1.1161 0.3919 0.038 Uiso 1 1 calc R U . . .
H48B H 0.4949 1.1263 0.4386 0.038 Uiso 1 1 calc R U . . .
H48C H 0.4023 1.1001 0.4395 0.038 Uiso 1 1 calc R U . . .
C49 C 0.5432(3) 0.9685(4) 0.40476(19) 0.0453(13) Uani 1 1 d . . . . .
H49A H 0.5541 0.9005 0.4068 0.068 Uiso 1 1 calc R U . . .
H49B H 0.5884 1.0025 0.4235 0.068 Uiso 1 1 calc R U . . .
H49C H 0.5375 0.9889 0.3730 0.068 Uiso 1 1 calc R U . . .
C50 C 0.3669(2) 0.8663(2) 0.43813(11) 0.0183(7) Uani 1 1 d . . . . .
H50 H 0.3135 0.8387 0.4234 0.022 Uiso 1 1 calc R U . . .
C51 C 0.4244(3) 0.7836(3) 0.45360(15) 0.0313(9) Uani 1 1 d . . . . .
H51A H 0.4260 0.7418 0.4277 0.047 Uiso 1 1 calc R U . . .
H51B H 0.4050 0.7483 0.4776 0.047 Uiso 1 1 calc R U . . .
H51C H 0.4791 0.8078 0.4654 0.047 Uiso 1 1 calc R U . . .
C52 C 0.3521(2) 0.9234(3) 0.47886(12) 0.0273(8) Uani 1 1 d . . . . .
H52A H 0.4044 0.9412 0.4977 0.041 Uiso 1 1 calc R U . . .
H52B H 0.3212 0.8854 0.4969 0.041 Uiso 1 1 calc R U . . .
H52C H 0.3214 0.9805 0.4682 0.041 Uiso 1 1 calc R U . . .
C53 C 0.1840(2) 0.6173(3) 0.38967(12) 0.0206(7) Uani 1 1 d . . . . .
H53 H 0.1982 0.6856 0.3942 0.025 Uiso 1 1 calc R U . . .
C54 C 0.2579(2) 0.5605(3) 0.41235(13) 0.0291(9) Uani 1 1 d . . . . .
H54A H 0.2469 0.4930 0.4072 0.044 Uiso 1 1 calc R U . . .
H54B H 0.2691 0.5733 0.4451 0.044 Uiso 1 1 calc R U . . .
H54C H 0.3050 0.5786 0.3993 0.044 Uiso 1 1 calc R U . . .
C55 C 0.1129(2) 0.5977(3) 0.41356(14) 0.0270(8) Uani 1 1 d . . . . .
H55A H 0.0630 0.6244 0.3956 0.040 Uiso 1 1 calc R U . . .
H55B H 0.1237 0.6268 0.4438 0.040 Uiso 1 1 calc R U . . .
H55C H 0.1064 0.5295 0.4166 0.040 Uiso 1 1 calc R U . . .
C56 C 0.1284(2) 0.5034(2) 0.32611(14) 0.0231(7) Uani 1 1 d . . . . .
H56 H 0.1237 0.4721 0.3554 0.028 Uiso 1 1 calc R U . . .
C57 C 0.1846(3) 0.4415(3) 0.30550(19) 0.0417(12) Uani 1 1 d . . . . .
H57A H 0.1641 0.3766 0.3035 0.063 Uiso 1 1 calc R U . . .
H57B H 0.2390 0.4431 0.3246 0.063 Uiso 1 1 calc R U . . .
H57C H 0.1874 0.4645 0.2749 0.063 Uiso 1 1 calc R U . . .
C58 C 0.0437(3) 0.5044(3) 0.29854(19) 0.0421(12) Uani 1 1 d . . . . .
H58A H 0.0450 0.5264 0.2676 0.063 Uiso 1 1 calc R U . . .
H58B H 0.0097 0.5468 0.3128 0.063 Uiso 1 1 calc R U . . .
H58C H 0.0211 0.4404 0.2972 0.063 Uiso 1 1 calc R U . . .
Au2 Au 0.22041(2) 0.26133(2) 0.46196(2) 0.02933(4) Uani 1 1 d . . . . .
Cl1 Cl 0.32500(9) 0.19805(12) 0.51157(5) 0.0594(4) Uani 1 1 d . . . . .
Cl2 Cl 0.11469(7) 0.32015(7) 0.41078(4) 0.0351(2) Uani 1 1 d . . . . .
O1A O 0.2472(3) 0.2169(4) 0.69400(18) 0.0522(10) Uani 0.752(3) 1 d D U P A 1
C59A C 0.2314(6) 0.2604(6) 0.6537(3) 0.0563(14) Uani 0.752(3) 1 d D U P A 1
H59A H 0.2741 0.3075 0.6516 0.068 Uiso 0.752(3) 1 calc R U P A 1
H59B H 0.1784 0.2933 0.6496 0.068 Uiso 0.752(3) 1 calc R U P A 1
C60A C 0.2294(5) 0.1835(5) 0.6164(2) 0.0562(13) Uani 0.752(3) 1 d D U P A 1
H60A H 0.2613 0.2039 0.5934 0.067 Uiso 0.752(3) 1 calc R U P A 1
H60B H 0.1728 0.1709 0.6008 0.067 Uiso 0.752(3) 1 calc R U P A 1
C61A C 0.2677(5) 0.0937(5) 0.6420(3) 0.0473(13) Uani 0.752(3) 1 d D U P A 1
H61A H 0.3266 0.0884 0.6421 0.057 Uiso 0.752(3) 1 calc R U P A 1
H61B H 0.2396 0.0351 0.6297 0.057 Uiso 0.752(3) 1 calc R U P A 1
C62A C 0.2495(4) 0.1205(5) 0.6896(3) 0.0477(12) Uani 0.752(3) 1 d D U P A 1
H62A H 0.1967 0.0932 0.6931 0.057 Uiso 0.752(3) 1 calc R U P A 1
H62B H 0.2922 0.0941 0.7138 0.057 Uiso 0.752(3) 1 calc R U P A 1
Cl5B Cl 0.1961(9) 0.2973(9) 0.6239(5) 0.083(3) Uiso 0.142(2) 1 d D U P B 2
Cl6B Cl 0.2504(9) 0.1086(9) 0.6554(5) 0.063(2) Uiso 0.142(2) 1 d D U P B 2
C64B C 0.2792(19) 0.2040(19) 0.6242(14) 0.0508(18) Uiso 0.142(2) 1 d D U P B 2
H64C H 0.2820 0.1844 0.5927 0.061 Uiso 0.142(2) 1 calc R U P B 2
H64D H 0.3329 0.2289 0.6390 0.061 Uiso 0.142(2) 1 calc R U P B 2
Cl5C Cl 0.2857(8) 0.0631(9) 0.6229(5) 0.055(3) Uiso 0.106(2) 1 d D U P C 3
Cl6C Cl 0.2615(10) 0.2556(10) 0.6495(6) 0.058(3) Uiso 0.106(2) 1 d D U P C 3
C64C C 0.241(4) 0.1392(18) 0.6652(16) 0.0516(19) Uiso 0.106(2) 1 d D U P C 3
H64E H 0.1820 0.1285 0.6621 0.062 Uiso 0.106(2) 1 calc R U P C 3
H64F H 0.2681 0.1257 0.6969 0.062 Uiso 0.106(2) 1 calc R U P C 3
O3A O 0.0784(7) 0.5360(8) 0.5721(5) 0.109(2) Uani 0.593(6) 1 d D U P D 1
C67A C 0.1126(10) 0.5557(11) 0.5284(5) 0.105(2) Uani 0.593(6) 1 d D U P D 1
H67A H 0.0680 0.5659 0.5020 0.126 Uiso 0.593(6) 1 calc R U P D 1
H67B H 0.1481 0.6121 0.5324 0.126 Uiso 0.593(6) 1 calc R U P D 1
C68A C 0.1571(10) 0.4744(11) 0.5223(5) 0.106(2) Uani 0.593(6) 1 d D U P D 1
H68A H 0.2137 0.4932 0.5214 0.127 Uiso 0.593(6) 1 calc R U P D 1
H68B H 0.1337 0.4464 0.4923 0.127 Uiso 0.593(6) 1 calc R U P D 1
C69A C 0.1589(10) 0.3986(11) 0.5591(6) 0.105(2) Uani 0.593(6) 1 d D U P D 1
H69A H 0.1448 0.3358 0.5454 0.126 Uiso 0.593(6) 1 calc R U P D 1
H69B H 0.2130 0.3952 0.5792 0.126 Uiso 0.593(6) 1 calc R U P D 1
C70A C 0.1018(11) 0.4286(11) 0.5823(6) 0.110(2) Uani 0.593(6) 1 d D U P D 1
H70A H 0.1224 0.4206 0.6153 0.132 Uiso 0.593(6) 1 calc R U P D 1
H70B H 0.0525 0.3892 0.5738 0.132 Uiso 0.593(6) 1 calc R U P D 1
O3B O 0.0918(9) 0.4872(13) 0.6005(5) 0.112(2) Uiso 0.407(6) 1 d D U P D 2
C67B C 0.1771(10) 0.5295(15) 0.5963(7) 0.105(2) Uiso 0.407(6) 1 d D U P D 2
H67C H 0.1724 0.5957 0.5854 0.126 Uiso 0.407(6) 1 calc R U P D 2
H67D H 0.2161 0.5263 0.6256 0.126 Uiso 0.407(6) 1 calc R U P D 2
C68B C 0.1996(11) 0.4676(17) 0.5632(7) 0.108(2) Uiso 0.407(6) 1 d D U P D 2
H68C H 0.2291 0.4125 0.5785 0.130 Uiso 0.407(6) 1 calc R U P D 2
H68D H 0.2362 0.5009 0.5461 0.130 Uiso 0.407(6) 1 calc R U P D 2
C69B C 0.1225(12) 0.4340(19) 0.5299(7) 0.108(2) Uiso 0.407(6) 1 d D U P D 2
H69C H 0.1225 0.4565 0.4986 0.130 Uiso 0.407(6) 1 calc R U P D 2
H69D H 0.1186 0.3643 0.5296 0.130 Uiso 0.407(6) 1 calc R U P D 2
C70B C 0.0605(11) 0.4733(19) 0.5468(6) 0.109(2) Uiso 0.407(6) 1 d D U P D 2
H70C H 0.0124 0.4314 0.5411 0.131 Uiso 0.407(6) 1 calc R U P D 2
H70D H 0.0452 0.5349 0.5320 0.131 Uiso 0.407(6) 1 calc R U P D 2
O2A O 0.2613(4) 0.8215(5) 0.5765(2) 0.0665(14) Uani 0.643(3) 1 d D U P E 1
C63A C 0.3375(6) 0.8152(8) 0.6000(4) 0.0502(16) Uani 0.643(3) 1 d D U P E 1
H63A H 0.3495 0.8668 0.6226 0.060 Uiso 0.643(3) 1 calc R U P E 1
H63B H 0.3773 0.8174 0.5795 0.060 Uiso 0.643(3) 1 calc R U P E 1
C64A C 0.3391(5) 0.7165(6) 0.6242(3) 0.0572(15) Uani 0.643(3) 1 d D U P E 1
H64A H 0.3911 0.6836 0.6240 0.069 Uiso 0.643(3) 1 calc R U P E 1
H64B H 0.3320 0.7240 0.6561 0.069 Uiso 0.643(3) 1 calc R U P E 1
C65A C 0.2676(6) 0.6612(7) 0.5963(3) 0.0596(16) Uani 0.643(3) 1 d D U P E 1
H65A H 0.2267 0.6449 0.6149 0.072 Uiso 0.643(3) 1 calc R U P E 1
H65B H 0.2863 0.6029 0.5833 0.072 Uiso 0.643(3) 1 calc R U P E 1
C66A C 0.2335(6) 0.7343(6) 0.5583(3) 0.0615(16) Uani 0.643(3) 1 d D U P E 1
H66A H 0.2542 0.7210 0.5301 0.074 Uiso 0.643(3) 1 calc R U P E 1
H66B H 0.1734 0.7326 0.5513 0.074 Uiso 0.643(3) 1 calc R U P E 1
Cl3B Cl 0.3480(5) 0.7983(5) 0.6061(3) 0.0632(17) Uiso 0.283(3) 1 d D U P F 2
Cl4B Cl 0.2284(4) 0.7217(5) 0.5340(2) 0.0710(17) Uiso 0.283(3) 1 d D U P F 2
C63B C 0.2837(14) 0.6891(15) 0.5883(8) 0.060(2) Uiso 0.283(3) 1 d D U P F 2
H63C H 0.3181 0.6331 0.5863 0.072 Uiso 0.283(3) 1 calc R U P F 2
H63D H 0.2469 0.6758 0.6098 0.072 Uiso 0.283(3) 1 calc R U P F 2
Cl7B Cl 0.0630(17) 0.5482(18) 0.5427(11) 0.082(7) Uiso 0.074(2) 1 d D U P G 3
Cl8B Cl 0.1054(19) 0.3733(19) 0.5922(11) 0.093(8) Uiso 0.074(2) 1 d D U P G 3
C67C C 0.142(4) 0.490(4) 0.589(3) 0.088(11) Uiso 0.074(2) 1 d D U P G 3
H67E H 0.1964 0.4901 0.5810 0.105 Uiso 0.074(2) 1 calc R U P G 3
H67F H 0.1452 0.5230 0.6188 0.105 Uiso 0.074(2) 1 calc R U P G 3

loop_
_atom_site_aniso_label
_atom_site_aniso_U_11
_atom_site_aniso_U_22
_atom_site_aniso_U_33
_atom_site_aniso_U_23
_atom_site_aniso_U_13
_atom_site_aniso_U_12
Au1 0.01337(5) 0.01261(5) 0.01051(5) 0.00086(4) 0.00171(4) -0.00128(4)
P1 0.0146(4) 0.0112(3) 0.0120(4) 0.0013(3) 0.0038(3) -0.0003(3)
P2 0.0134(3) 0.0142(4) 0.0108(4) -0.0005(3) 0.0008(3) -0.0006(3)
N1 0.0142(12) 0.0133(12) 0.0165(14) 0.0004(10) 0.0065(10) 0.0001(10)
N2 0.0205(14) 0.0199(14) 0.0167(14) 0.0000(11) 0.0031(11) 0.0012(11)
N3 0.0177(13) 0.0290(16) 0.0150(14) 0.0006(12) 0.0001(11) 0.0029(12)
N4 0.0153(12) 0.0189(13) 0.0103(13) -0.0014(10) 0.0010(10) 0.0017(10)
N5 0.0159(13) 0.0152(13) 0.0134(13) -0.0009(10) 0.0016(10) 0.0012(10)
N6 0.0190(13) 0.0157(13) 0.0145(13) 0.0014(11) 0.0064(10) 0.0006(11)
N7 0.0161(13) 0.0167(13) 0.0115(13) -0.0003(10) 0.0035(10) -0.0003(10)
N8 0.0147(12) 0.0128(12) 0.0127(13) 0.0018(10) 0.0035(10) -0.0013(10)
N9 0.0187(13) 0.0144(12) 0.0115(13) 0.0002(10) 0.0014(10) -0.0004(10)
N10 0.0175(13) 0.0138(13) 0.0167(14) 0.0008(11) 0.0013(10) -0.0023(10)
C1 0.0164(14) 0.0141(14) 0.0129(15) -0.0031(12) 0.0022(11) -0.0011(12)
C2 0.0167(15) 0.0158(15) 0.0152(15) -0.0051(12) 0.0043(12) -0.0011(12)
C3 0.0180(15) 0.0157(15) 0.0185(16) -0.0009(13) 0.0051(12) 0.0061(12)
C4 0.0195(16) 0.0247(17) 0.0174(17) -0.0031(14) -0.0001(13) 0.0066(13)
C5 0.0278(18) 0.0268(19) 0.0181(18) 0.0051(14) 0.0047(14) 0.0129(15)
C6 0.033(2) 0.0199(17) 0.027(2) 0.0051(15) 0.0084(16) 0.0085(15)
C7 0.0245(17) 0.0187(16) 0.0255(19) -0.0008(14) 0.0055(14) 0.0022(14)
C8 0.0165(15) 0.0217(16) 0.0143(16) -0.0018(13) 0.0021(12) 0.0077(13)
C9 0.0202(15) 0.0184(15) 0.0118(15) -0.0018(12) 0.0013(12) 0.0003(12)
C10 0.0157(14) 0.0211(16) 0.0152(16) -0.0048(13) 0.0008(12) 0.0016(12)
C11 0.0194(16) 0.042(2) 0.0182(18) -0.0047(16) 0.0038(13) 0.0056(16)
C12 0.0235(18) 0.055(3) 0.0123(17) -0.0091(17) 0.0001(14) 0.0083(18)
C13 0.0174(15) 0.0238(17) 0.0132(16) -0.0026(13) -0.0011(12) 0.0010(13)
C14 0.0155(14) 0.0219(16) 0.0146(15) -0.0011(13) -0.0033(11) 0.0001(13)
C15 0.0162(14) 0.0154(15) 0.0168(16) -0.0018(12) -0.0011(12) -0.0012(12)
C16 0.0162(15) 0.0272(18) 0.0196(18) -0.0028(14) -0.0038(13) 0.0007(13)
C17 0.0152(15) 0.0264(18) 0.0255(19) -0.0009(15) 0.0016(13) 0.0023(13)
C18 0.0157(15) 0.0184(16) 0.0184(16) -0.0005(13) 0.0042(12) 0.0025(12)
C19 0.0170(15) 0.0180(15) 0.0203(17) 0.0029(13) 0.0063(13) 0.0015(12)
C20 0.0163(14) 0.0169(15) 0.0145(15) 0.0020(12) 0.0063(12) 0.0027(12)
C21 0.0196(15) 0.0202(16) 0.0211(17) 0.0035(14) 0.0077(13) -0.0006(13)
C22 0.0271(18) 0.0286(19) 0.0150(17) 0.0034(14) 0.0106(14) 0.0020(15)
C23 0.0250(17) 0.0251(18) 0.0147(16) 0.0012(14) 0.0069(13) 0.0048(14)
C24 0.0222(16) 0.0194(16) 0.0128(16) -0.0006(13) 0.0032(12) 0.0016(13)
C25 0.0146(14) 0.0176(15) 0.0136(15) 0.0047(12) 0.0036(11) 0.0042(12)
C26 0.0142(14) 0.0197(16) 0.0126(15) 0.0019(12) 0.0005(11) 0.0020(12)
C27 0.0161(14) 0.0148(15) 0.0153(16) 0.0011(12) 0.0034(12) 0.0007(12)
C28 0.0203(15) 0.0156(15) 0.0209(17) 0.0014(13) 0.0034(13) 0.0034(13)
C29 0.0223(16) 0.0131(15) 0.0244(18) 0.0061(13) 0.0027(13) 0.0001(13)
C30 0.0163(14) 0.0169(15) 0.0149(16) 0.0054(12) 0.0025(12) -0.0025(12)
C31 0.0174(15) 0.0178(15) 0.0127(15) 0.0045(12) 0.0033(12) -0.0005(12)
C32 0.0165(14) 0.0167(15) 0.0117(15) 0.0005(12) 0.0026(11) -0.0040(12)
C33 0.0198(16) 0.0214(16) 0.0169(16) -0.0020(13) 0.0075(13) -0.0033(13)
C34 0.0182(15) 0.0203(16) 0.0172(16) -0.0035(13) 0.0053(12) -0.0010(13)
C35 0.038(2) 0.045(3) 0.024(2) 0.0083(19) -0.0014(18) 0.016(2)
C36 0.060(3) 0.025(2) 0.040(3) 0.0116(19) 0.009(2) 0.008(2)
C37 0.0232(17) 0.0268(18) 0.0181(17) 0.0024(14) 0.0020(13) -0.0027(14)
C38 0.030(2) 0.0255(19) 0.033(2) 0.0044(17) -0.0013(16) -0.0076(16)
C39 0.0246(17) 0.0278(19) 0.0151(17) -0.0058(14) -0.0032(13) -0.0014(15)
C40 0.036(2) 0.0248(19) 0.031(2) -0.0094(17) -0.0058(17) -0.0024(17)
C41 0.043(2) 0.041(2) 0.025(2) 0.0012(19) 0.0211(18) -0.005(2)
C42 0.044(2) 0.042(2) 0.0150(18) -0.0052(17) 0.0110(17) -0.0007(19)
C43 0.0236(17) 0.0203(16) 0.0217(18) 0.0073(14) 0.0067(14) -0.0036(13)
C44 0.0249(18) 0.0214(18) 0.033(2) 0.0048(15) 0.0052(15) -0.0084(14)
C45 0.0217(17) 0.0290(19) 0.0175(17) 0.0033(15) 0.0007(13) -0.0056(14)
C46 0.039(2) 0.062(3) 0.021(2) -0.011(2) 0.0070(18) -0.006(2)
C47 0.0201(17) 0.0187(17) 0.046(3) -0.0035(17) 0.0004(16) -0.0025(14)
C48 0.0254(18) 0.0199(17) 0.028(2) -0.0075(15) -0.0014(15) -0.0019(14)
C49 0.025(2) 0.048(3) 0.060(3) -0.026(3) -0.001(2) -0.003(2)
C50 0.0210(16) 0.0218(16) 0.0116(15) 0.0028(13) 0.0016(12) -0.0006(13)
C51 0.047(2) 0.0240(19) 0.026(2) 0.0106(16) 0.0129(18) 0.0083(17)
C52 0.0290(19) 0.040(2) 0.0116(17) -0.0009(15) 0.0004(14) 0.0082(17)
C53 0.0248(17) 0.0219(17) 0.0154(16) 0.0041(13) 0.0041(13) -0.0003(14)
C54 0.031(2) 0.038(2) 0.0158(18) 0.0053(16) -0.0012(15) 0.0074(17)
C55 0.036(2) 0.0248(19) 0.024(2) 0.0089(15) 0.0153(16) 0.0046(16)
C56 0.0248(17) 0.0158(16) 0.027(2) -0.0007(14) 0.0017(14) -0.0048(14)
C57 0.048(3) 0.0194(19) 0.062(3) -0.015(2) 0.020(2) -0.0091(18)
C58 0.035(2) 0.0214(19) 0.061(3) 0.005(2) -0.013(2) -0.0108(17)
Au2 0.03628(9) 0.02727(8) 0.02562(8) -0.00831(6) 0.00889(6) -0.00447(6)
Cl1 0.0542(8) 0.0806(10) 0.0379(7) -0.0179(7) -0.0048(6) 0.0192(7)
Cl2 0.0435(6) 0.0291(5) 0.0342(6) 0.0052(4) 0.0114(4) 0.0005(4)
O1A 0.052(2) 0.054(2) 0.053(2) -0.0097(18) 0.0167(18) -0.0112(18)
C59A 0.058(3) 0.060(2) 0.052(2) -0.015(2) 0.013(2) -0.002(2)
C60A 0.060(2) 0.057(2) 0.052(2) -0.009(2) 0.012(2) -0.001(2)
C61A 0.046(2) 0.053(2) 0.045(2) -0.013(2) 0.013(2) 0.001(2)
C62A 0.041(2) 0.053(2) 0.052(2) -0.012(2) 0.015(2) -0.005(2)
O3A 0.109(3) 0.108(3) 0.111(3) 0.002(2) 0.025(2) 0.002(2)
C67A 0.106(3) 0.105(3) 0.105(3) 0.000(2) 0.022(2) 0.001(2)
C68A 0.108(3) 0.105(3) 0.106(3) -0.001(2) 0.021(2) 0.003(2)
C69A 0.108(3) 0.105(3) 0.105(3) -0.001(2) 0.024(2) 0.006(2)
C70A 0.110(3) 0.110(3) 0.111(3) 0.001(2) 0.025(2) 0.003(2)
O2A 0.069(3) 0.065(3) 0.063(3) 0.007(2) 0.007(2) 0.003(2)
C63A 0.048(3) 0.059(3) 0.048(3) 0.012(3) 0.020(2) 0.000(3)
C64A 0.059(3) 0.060(3) 0.053(3) 0.007(3) 0.011(3) 0.005(3)
C65A 0.063(3) 0.061(3) 0.057(3) 0.008(3) 0.017(3) 0.000(3)
C66A 0.068(3) 0.059(3) 0.057(3) 0.003(3) 0.011(3) 0.002(3)

loop_
_atom_type_symbol
_atom_type_description
_atom_type_scat_dispersion_real
_atom_type_scat_dispersion_imag
_atom_type_scat_source
C C 0.0033 0.0016 'International Tables Vol C Tables 4.2.6.8 and 6.1.1.4'
H H 0.0000 0.0000 'International Tables Vol C Tables 4.2.6.8 and 6.1.1.4'
Au Au -2.0133 8.8022 'International Tables Vol C Tables 4.2.6.8 and 6.1.1.4'
Cl Cl 0.1484 0.1585 'International Tables Vol C Tables 4.2.6.8 and 6.1.1.4'
N N 0.0061 0.0033 'International Tables Vol C Tables 4.2.6.8 and 6.1.1.4'
P P 0.1023 0.0942 'International Tables Vol C Tables 4.2.6.8 and 6.1.1.4'
O O 0.0106 0.0060 'International Tables Vol C Tables 4.2.6.8 and 6.1.1.4'

loop_
_geom_angle_atom_site_label_1
_geom_angle_atom_site_label_2
_geom_angle_atom_site_label_3
_geom_angle
_geom_angle_site_symmetry_1
_geom_angle_site_symmetry_3
_geom_angle_publ_flag
P2 Au1 P1 165.06(3) . . ?
N9 P1 N1 106.61(14) . . ?
N9 P1 N8 111.48(14) . . ?
N1 P1 N8 98.04(13) . . ?
N9 P1 Au1 115.16(11) . . ?
N1 P1 Au1 112.47(10) . . ?
N8 P1 Au1 111.68(9) . . ?
N10 P2 N4 106.54(15) . . ?
N10 P2 N5 111.60(14) . . ?
N4 P2 N5 97.31(13) . . ?
N10 P2 Au1 115.65(10) . . ?
N4 P2 Au1 109.92(10) . . ?
N5 P2 Au1 113.97(10) . . ?
C32 N1 C1 107.6(3) . . ?
C32 N1 P1 128.5(2) . . ?
C1 N1 P1 122.7(2) . . ?
C2 N2 C3 116.6(3) . . ?
C9 N3 C8 117.0(3) . . ?
C13 N4 C10 107.7(3) . . ?
C13 N4 P2 129.3(2) . . ?
C10 N4 P2 121.5(2) . . ?
C15 N5 C18 107.4(3) . . ?
C15 N5 P2 127.7(2) . . ?
C18 N5 P2 122.7(2) . . ?
C19 N6 C20 119.5(3) . . ?
C26 N7 C25 117.9(3) . . ?
C30 N8 C27 107.3(3) . . ?
C30 N8 P1 127.9(2) . . ?
C27 N8 P1 123.0(2) . . ?
C50 N9 C47 115.3(3) . . ?
C50 N9 P1 119.0(2) . . ?
C47 N9 P1 125.4(3) . . ?
C53 N10 C56 114.9(3) . . ?
C53 N10 P2 118.1(2) . . ?
C56 N10 P2 126.6(2) . . ?
C34 C1 N1 108.1(3) . . ?
C34 C1 C2 128.9(3) . . ?
N1 C1 C2 123.0(3) . . ?
N2 C2 C1 121.6(3) . . ?
N2 C2 H2 119.2 . . ?
C1 C2 H2 119.2 . . ?
C4 C3 C8 118.9(3) . . ?
C4 C3 N2 119.7(3) . . ?
C8 C3 N2 121.4(3) . . ?
C5 C4 C3 122.0(3) . . ?
C5 C4 H4 119.0 . . ?
C3 C4 H4 119.0 . . ?
C4 C5 C6 119.2(3) . . ?
C4 C5 C35 119.7(4) . . ?
C6 C5 C35 121.1(4) . . ?
C7 C6 C5 118.9(3) . . ?
C7 C6 C36 119.5(4) . . ?
C5 C6 C36 121.7(4) . . ?
C6 C7 C8 122.1(4) . . ?
C6 C7 H7 119.0 . . ?
C8 C7 H7 119.0 . . ?
C7 C8 C3 119.0(3) . . ?
C7 C8 N3 120.5(3) . . ?
C3 C8 N3 120.4(3) . . ?
N3 C9 C10 122.5(3) . . ?
N3 C9 H9 118.8 . . ?
C10 C9 H9 118.8 . . ?
C11 C10 N4 107.7(3) . . ?
C11 C10 C9 129.0(3) . . ?
N4 C10 C9 123.2(3) . . ?
C10 C11 C12 108.2(3) . . ?
C10 C11 H11 125.9 . . ?
C12 C11 H11 125.9 . . ?
C13 C12 C11 108.2(3) . . ?
C13 C12 H12 125.9 . . ?
C11 C12 H12 125.9 . . ?
C12 C13 N4 108.2(3) . . ?
C12 C13 C14 126.9(3) . . ?
N4 C13 C14 124.4(3) . . ?
C15 C14 C13 111.7(3) . . ?
C15 C14 C39 111.1(3) . . ?
C13 C14 C39 110.3(3) . . ?
C15 C14 C37 108.4(3) . . ?
C13 C14 C37 108.0(3) . . ?
C39 C14 C37 107.1(3) . . ?
C16 C15 N5 108.5(3) . . ?
C16 C15 C14 127.9(3) . . ?
N5 C15 C14 122.8(3) . . ?
C15 C16 C17 108.1(3) . . ?
C15 C16 H16 125.9 . . ?
C17 C16 H16 125.9 . . ?
C18 C17 C16 108.2(3) . . ?
C18 C17 H17 125.9 . . ?
C16 C17 H17 125.9 . . ?
C17 C18 N5 107.7(3) . . ?
C17 C18 C19 125.8(3) . . ?
N5 C18 C19 125.8(3) . . ?
N6 C19 C18 123.9(3) . . ?
N6 C19 H19 118.0 . . ?
C18 C19 H19 118.0 . . ?
C25 C20 N6 118.7(3) . . ?
C25 C20 C21 118.1(3) . . ?
N6 C20 C21 123.2(3) . . ?
C22 C21 C20 122.6(3) . . ?
C22 C21 H21 118.7 . . ?
C20 C21 H21 118.7 . . ?
C21 C22 C23 118.9(3) . . ?
C21 C22 C41 119.9(4) . . ?
C23 C22 C41 121.1(3) . . ?
C24 C23 C22 118.9(3) . . ?
C24 C23 C42 119.7(3) . . ?
C22 C23 C42 121.3(3) . . ?
C25 C24 C23 121.9(3) . . ?
C25 C24 H24 119.0 . . ?
C23 C24 H24 119.0 . . ?
C24 C25 C20 119.5(3) . . ?
C24 C25 N7 122.3(3) . . ?
C20 C25 N7 118.2(3) . . ?
N7 C26 C27 124.4(3) . . ?
N7 C26 H26 117.8 . . ?
C27 C26 H26 117.8 . . ?
C28 C27 N8 107.7(3) . . ?
C28 C27 C26 125.0(3) . . ?
N8 C27 C26 126.9(3) . . ?
C27 C28 C29 108.7(3) . . ?
C27 C28 H28 125.7 . . ?
C29 C28 H28 125.7 . . ?
C30 C29 C28 107.8(3) . . ?
C30 C29 H29 126.1 . . ?
C28 C29 H29 126.1 . . ?
C29 C30 N8 108.5(3) . . ?
C29 C30 C31 129.1(3) . . ?
N8 C30 C31 121.5(3) . . ?
C30 C31 C32 111.1(3) . . ?
C30 C31 C43 110.2(3) . . ?
C32 C31 C43 110.8(3) . . ?
C30 C31 C45 105.4(3) . . ?
C32 C31 C45 108.8(3) . . ?
C43 C31 C45 110.3(3) . . ?
C33 C32 N1 108.0(3) . . ?
C33 C32 C31 129.4(3) . . ?
N1 C32 C31 122.0(3) . . ?
C32 C33 C34 108.1(3) . . ?
C32 C33 H33 125.9 . . ?
C34 C33 H33 125.9 . . ?
C1 C34 C33 108.2(3) . . ?
C1 C34 H34 125.9 . . ?
C33 C34 H34 125.9 . . ?
C5 C35 H35A 109.5 . . ?
C5 C35 H35B 109.5 . . ?
H35A C35 H35B 109.5 . . ?
C5 C35 H35C 109.5 . . ?
H35A C35 H35C 109.5 . . ?
H35B C35 H35C 109.5 . . ?
C6 C36 H36A 109.5 . . ?
C6 C36 H36B 109.5 . . ?
H36A C36 H36B 109.5 . . ?
C6 C36 H36C 109.5 . . ?
H36A C36 H36C 109.5 . . ?
H36B C36 H36C 109.5 . . ?
C38 C37 C14 115.5(3) . . ?
C38 C37 H37A 108.4 . . ?
C14 C37 H37A 108.4 . . ?
C38 C37 H37B 108.4 . . ?
C14 C37 H37B 108.4 . . ?
H37A C37 H37B 107.5 . . ?
C37 C38 H38A 109.5 . . ?
C37 C38 H38B 109.5 . . ?
H38A C38 H38B 109.5 . . ?
C37 C38 H38C 109.5 . . ?
H38A C38 H38C 109.5 . . ?
H38B C38 H38C 109.5 . . ?
C40 C39 C14 116.2(3) . . ?
C40 C39 H39A 108.2 . . ?
C14 C39 H39A 108.2 . . ?
C40 C39 H39B 108.2 . . ?
C14 C39 H39B 108.2 . . ?
H39A C39 H39B 107.4 . . ?
C39 C40 H40A 109.5 . . ?
C39 C40 H40B 109.5 . . ?
H40A C40 H40B 109.5 . . ?
C39 C40 H40C 109.5 . . ?
H40A C40 H40C 109.5 . . ?
H40B C40 H40C 109.5 . . ?
C22 C41 H41A 109.5 . . ?
C22 C41 H41B 109.5 . . ?
H41A C41 H41B 109.5 . . ?
C22 C41 H41C 109.5 . . ?
H41A C41 H41C 109.5 . . ?
H41B C41 H41C 109.5 . . ?
C23 C42 H42A 109.5 . . ?
C23 C42 H42B 109.5 . . ?
H42A C42 H42B 109.5 . . ?
C23 C42 H42C 109.5 . . ?
H42A C42 H42C 109.5 . . ?
H42B C42 H42C 109.5 . . ?
C44 C43 C31 115.0(3) . . ?
C44 C43 H43A 108.5 . . ?
C31 C43 H43A 108.5 . . ?
C44 C43 H43B 108.5 . . ?
C31 C43 H43B 108.5 . . ?
H43A C43 H43B 107.5 . . ?
C43 C44 H44A 109.5 . . ?
C43 C44 H44B 109.5 . . ?
H44A C44 H44B 109.5 . . ?
C43 C44 H44C 109.5 . . ?
H44A C44 H44C 109.5 . . ?
H44B C44 H44C 109.5 . . ?
C46 C45 C31 116.3(3) . . ?
C46 C45 H45A 108.2 . . ?
C31 C45 H45A 108.2 . . ?
C46 C45 H45B 108.2 . . ?
C31 C45 H45B 108.2 . . ?
H45A C45 H45B 107.4 . . ?
C45 C46 H46A 109.5 . . ?
C45 C46 H46B 109.5 . . ?
H46A C46 H46B 109.5 . . ?
C45 C46 H46C 109.5 . . ?
H46A C46 H46C 109.5 . . ?
H46B C46 H46C 109.5 . . ?
C49 C47 C48 114.6(4) . . ?
C49 C47 N9 116.8(3) . . ?
C48 C47 N9 114.2(3) . . ?
C49 C47 H47 102.9 . . ?
C48 C47 H47 102.9 . . ?
N9 C47 H47 102.9 . . ?
C47 C48 H48A 109.5 . . ?
C47 C48 H48B 109.5 . . ?
H48A C48 H48B 109.5 . . ?
C47 C48 H48C 109.5 . . ?
H48A C48 H48C 109.5 . . ?
H48B C48 H48C 109.5 . . ?
C47 C49 H49A 109.5 . . ?
C47 C49 H49B 109.5 . . ?
H49A C49 H49B 109.5 . . ?
C47 C49 H49C 109.5 . . ?
H49A C49 H49C 109.5 . . ?
H49B C49 H49C 109.5 . . ?
N9 C50 C52 112.0(3) . . ?
N9 C50 C51 112.6(3) . . ?
C52 C50 C51 110.7(3) . . ?
N9 C50 H50 107.0 . . ?
C52 C50 H50 107.0 . . ?
C51 C50 H50 107.0 . . ?
C50 C51 H51A 109.5 . . ?
C50 C51 H51B 109.5 . . ?
H51A C51 H51B 109.5 . . ?
C50 C51 H51C 109.5 . . ?
H51A C51 H51C 109.5 . . ?
H51B C51 H51C 109.5 . . ?
C50 C52 H52A 109.5 . . ?
C50 C52 H52B 109.5 . . ?
H52A C52 H52B 109.5 . . ?
C50 C52 H52C 109.5 . . ?
H52A C52 H52C 109.5 . . ?
H52B C52 H52C 109.5 . . ?
N10 C53 C54 113.0(3) . . ?
N10 C53 C55 111.7(3) . . ?
C54 C53 C55 109.7(3) . . ?
N10 C53 H53 107.4 . . ?
C54 C53 H53 107.4 . . ?
C55 C53 H53 107.4 . . ?
C53 C54 H54A 109.5 . . ?
C53 C54 H54B 109.5 . . ?
H54A C54 H54B 109.5 . . ?
C53 C54 H54C 109.5 . . ?
H54A C54 H54C 109.5 . . ?
H54B C54 H54C 109.5 . . ?
C53 C55 H55A 109.5 . . ?
C53 C55 H55B 109.5 . . ?
H55A C55 H55B 109.5 . . ?
C53 C55 H55C 109.5 . . ?
H55A C55 H55C 109.5 . . ?
H55B C55 H55C 109.5 . . ?
C58 C56 C57 112.4(4) . . ?
C58 C56 N10 113.5(3) . . ?
C57 C56 N10 114.3(3) . . ?
C58 C56 H56 105.1 . . ?
C57 C56 H56 105.1 . . ?
N10 C56 H56 105.1 . . ?
C56 C57 H57A 109.5 . . ?
C56 C57 H57B 109.5 . . ?
H57A C57 H57B 109.5 . . ?
C56 C57 H57C 109.5 . . ?
H57A C57 H57C 109.5 . . ?
H57B C57 H57C 109.5 . . ?
C56 C58 H58A 109.5 . . ?
C56 C58 H58B 109.5 . . ?
H58A C58 H58B 109.5 . . ?
C56 C58 H58C 109.5 . . ?
H58A C58 H58C 109.5 . . ?
H58B C58 H58C 109.5 . . ?
Cl1 Au2 Cl2 178.03(5) . . ?
C59A O1A C62A 112.1(6) . . ?
O1A C59A C60A 107.4(6) . . ?
O1A C59A H59A 110.2 . . ?
C60A C59A H59A 110.2 . . ?
O1A C59A H59B 110.2 . . ?
C60A C59A H59B 110.2 . . ?
H59A C59A H59B 108.5 . . ?
C59A C60A C61A 105.6(6) . . ?
C59A C60A H60A 110.6 . . ?
C61A C60A H60A 110.6 . . ?
C59A C60A H60B 110.6 . . ?
C61A C60A H60B 110.6 . . ?
H60A C60A H60B 108.7 . . ?
C60A C61A C62A 96.7(6) . . ?
C60A C61A H61A 112.4 . . ?
C62A C61A H61A 112.4 . . ?
C60A C61A H61B 112.4 . . ?
C62A C61A H61B 112.4 . . ?
H61A C61A H61B 110.0 . . ?
O1A C62A C61A 110.1(6) . . ?
O1A C62A H62A 109.6 . . ?
C61A C62A H62A 109.6 . . ?
O1A C62A H62B 109.6 . . ?
C61A C62A H62B 109.6 . . ?
H62A C62A H62B 108.2 . . ?
Cl6B C64B Cl5B 105.0(13) . . ?
Cl6B C64B H64C 110.7 . . ?
Cl5B C64B H64C 110.7 . . ?
Cl6B C64B H64D 110.7 . . ?
Cl5B C64B H64D 110.7 . . ?
H64C C64B H64D 108.8 . . ?
Cl6C C64C Cl5C 103.4(13) . . ?
Cl6C C64C H64E 111.1 . . ?
Cl5C C64C H64E 111.1 . . ?
Cl6C C64C H64F 111.1 . . ?
Cl5C C64C H64F 111.1 . . ?
H64E C64C H64F 109.0 . . ?
C67A O3A C70A 102.6(10) . . ?
C68A C67A O3A 104.7(11) . . ?
C68A C67A H67A 110.8 . . ?
O3A C67A H67A 110.8 . . ?
C68A C67A H67B 110.8 . . ?
O3A C67A H67B 110.8 . . ?
H67A C67A H67B 108.9 . . ?
C67A C68A C69A 114.7(12) . . ?
C67A C68A H68A 108.6 . . ?
C69A C68A H68A 108.6 . . ?
C67A C68A H68B 108.6 . . ?
C69A C68A H68B 108.6 . . ?
H68A C68A H68B 107.6 . . ?
C70A C69A C68A 103.2(12) . . ?
C70A C69A H69A 111.1 . . ?
C68A C69A H69A 111.1 . . ?
C70A C69A H69B 111.1 . . ?
C68A C69A H69B 111.1 . . ?
H69A C69A H69B 109.1 . . ?
C69A C70A O3A 112.1(12) . . ?
C69A C70A H70A 109.2 . . ?
O3A C70A H70A 109.2 . . ?
C69A C70A H70B 109.2 . . ?
O3A C70A H70B 109.2 . . ?
H70A C70A H70B 107.9 . . ?
C67B O3B C70B 95.5(12) . . ?
C68B C67B O3B 100.6(12) . . ?
C68B C67B H67C 111.6 . . ?
O3B C67B H67C 111.6 . . ?
C68B C67B H67D 111.7 . . ?
O3B C67B H67D 111.7 . . ?
H67C C67B H67D 109.4 . . ?
C67B C68B C69B 109.7(13) . . ?
C67B C68B H68C 109.7 . . ?
C69B C68B H68C 109.7 . . ?
C67B C68B H68D 109.7 . . ?
C69B C68B H68D 109.7 . . ?
H68C C68B H68D 108.2 . . ?
C70B C69B C68B 103.8(14) . . ?
C70B C69B H69C 111.0 . . ?
C68B C69B H69C 111.0 . . ?
C70B C69B H69D 111.0 . . ?
C68B C69B H69D 111.0 . . ?
H69C C69B H69D 109.0 . . ?
C69B C70B O3B 107.2(13) . . ?
C69B C70B H70C 110.3 . . ?
O3B C70B H70C 110.3 . . ?
C69B C70B H70D 110.3 . . ?
O3B C70B H70D 110.3 . . ?
H70C C70B H70D 108.5 . . ?
C63A O2A C66A 111.1(7) . . ?
O2A C63A C64A 103.4(7) . . ?
O2A C63A H63A 111.1 . . ?
C64A C63A H63A 111.1 . . ?
O2A C63A H63B 111.1 . . ?
C64A C63A H63B 111.1 . . ?
H63A C63A H63B 109.0 . . ?
C65A C64A C63A 105.1(7) . . ?
C65A C64A H64A 110.7 . . ?
C63A C64A H64A 110.7 . . ?
C65A C64A H64B 110.7 . . ?
C63A C64A H64B 110.7 . . ?
H64A C64A H64B 108.8 . . ?
C64A C65A C66A 101.4(6) . . ?
C64A C65A H65A 111.5 . . ?
C66A C65A H65A 111.5 . . ?
C64A C65A H65B 111.5 . . ?
C66A C65A H65B 111.5 . . ?
H65A C65A H65B 109.3 . . ?
O2A C66A C65A 104.7(7) . . ?
O2A C66A H66A 110.8 . . ?
C65A C66A H66A 110.8 . . ?
O2A C66A H66B 110.8 . . ?
C65A C66A H66B 110.8 . . ?
H66A C66A H66B 108.9 . . ?
Cl4B C63B Cl3B 102.4(11) . . ?
Cl4B C63B H63C 111.3 . . ?
Cl3B C63B H63C 111.3 . . ?
Cl4B C63B H63D 111.3 . . ?
Cl3B C63B H63D 111.3 . . ?
H63C C63B H63D 109.2 . . ?
Cl8B C67C Cl7B 103.8(14) . . ?
Cl8B C67C H67E 111.0 . . ?
Cl7B C67C H67E 111.0 . . ?
Cl8B C67C H67F 111.0 . . ?
Cl7B C67C H67F 111.0 . . ?
H67E C67C H67F 109.0 . . ?

loop_
_geom_bond_atom_site_label_1
_geom_bond_atom_site_label_2
_geom_bond_distance
_geom_bond_site_symmetry_2
_geom_bond_publ_flag
Au1 P2 2.2918(8) . ?
Au1 P1 2.2969(8) . ?
P1 N9 1.634(3) . ?
P1 N1 1.714(3) . ?
P1 N8 1.724(3) . ?
P2 N10 1.637(3) . ?
P2 N4 1.721(3) . ?
P2 N5 1.726(3) . ?
N1 C32 1.400(4) . ?
N1 C1 1.408(4) . ?
N2 C2 1.280(4) . ?
N2 C3 1.421(4) . ?
N3 C9 1.261(4) . ?
N3 C8 1.424(4) . ?
N4 C13 1.385(4) . ?
N4 C10 1.418(4) . ?
N5 C15 1.398(4) . ?
N5 C18 1.409(4) . ?
N6 C19 1.281(4) . ?
N6 C20 1.404(4) . ?
N7 C26 1.288(4) . ?
N7 C25 1.417(4) . ?
N8 C30 1.402(4) . ?
N8 C27 1.411(4) . ?
N9 C50 1.490(4) . ?
N9 C47 1.510(4) . ?
N10 C53 1.501(4) . ?
N10 C56 1.503(4) . ?
C1 C34 1.365(5) . ?
C1 C2 1.446(5) . ?
C2 H2 0.9500 . ?
C3 C4 1.392(5) . ?
C3 C8 1.400(5) . ?
C4 C5 1.392(5) . ?
C4 H4 0.9500 . ?
C5 C6 1.400(6) . ?
C5 C35 1.515(5) . ?
C6 C7 1.388(5) . ?
C6 C36 1.510(6) . ?
C7 C8 1.397(5) . ?
C7 H7 0.9500 . ?
C9 C10 1.449(5) . ?
C9 H9 0.9500 . ?
C10 C11 1.365(5) . ?
C11 C12 1.409(5) . ?
C11 H11 0.9500 . ?
C12 C13 1.374(5) . ?
C12 H12 0.9500 . ?
C13 C14 1.503(5) . ?
C14 C15 1.500(5) . ?
C14 C39 1.545(5) . ?
C14 C37 1.562(5) . ?
C15 C16 1.373(5) . ?
C16 C17 1.404(5) . ?
C16 H16 0.9500 . ?
C17 C18 1.381(5) . ?
C17 H17 0.9500 . ?
C18 C19 1.436(5) . ?
C19 H19 0.9500 . ?
C20 C25 1.404(5) . ?
C20 C21 1.405(5) . ?
C21 C22 1.382(5) . ?
C21 H21 0.9500 . ?
C22 C23 1.409(5) . ?
C22 C41 1.506(5) . ?
C23 C24 1.393(5) . ?
C23 C42 1.506(5) . ?
C24 C25 1.392(5) . ?
C24 H24 0.9500 . ?
C26 C27 1.435(5) . ?
C26 H26 0.9500 . ?
C27 C28 1.376(5) . ?
C28 C29 1.404(5) . ?
C28 H28 0.9500 . ?
C29 C30 1.377(5) . ?
C29 H29 0.9500 . ?
C30 C31 1.496(5) . ?
C31 C32 1.497(5) . ?
C31 C43 1.543(5) . ?
C31 C45 1.562(5) . ?
C32 C33 1.374(5) . ?
C33 C34 1.410(5) . ?
C33 H33 0.9500 . ?
C34 H34 0.9500 . ?
C35 H35A 0.9800 . ?
C35 H35B 0.9800 . ?
C35 H35C 0.9800 . ?
C36 H36A 0.9800 . ?
C36 H36B 0.9800 . ?
C36 H36C 0.9800 . ?
C37 C38 1.523(5) . ?
C37 H37A 0.9900 . ?
C37 H37B 0.9900 . ?
C38 H38A 0.9800 . ?
C38 H38B 0.9800 . ?
C38 H38C 0.9800 . ?
C39 C40 1.524(6) . ?
C39 H39A 0.9900 . ?
C39 H39B 0.9900 . ?
C40 H40A 0.9800 . ?
C40 H40B 0.9800 . ?
C40 H40C 0.9800 . ?
C41 H41A 0.9800 . ?
C41 H41B 0.9800 . ?
C41 H41C 0.9800 . ?
C42 H42A 0.9800 . ?
C42 H42B 0.9800 . ?
C42 H42C 0.9800 . ?
C43 C44 1.525(5) . ?
C43 H43A 0.9900 . ?
C43 H43B 0.9900 . ?
C44 H44A 0.9800 . ?
C44 H44B 0.9800 . ?
C44 H44C 0.9800 . ?
C45 C46 1.517(6) . ?
C45 H45A 0.9900 . ?
C45 H45B 0.9900 . ?
C46 H46A 0.9800 . ?
C46 H46B 0.9800 . ?
C46 H46C 0.9800 . ?
C47 C49 1.480(6) . ?
C47 C48 1.499(5) . ?
C47 H47 1.0000 . ?
C48 H48A 0.9800 . ?
C48 H48B 0.9800 . ?
C48 H48C 0.9800 . ?
C49 H49A 0.9800 . ?
C49 H49B 0.9800 . ?
C49 H49C 0.9800 . ?
C50 C52 1.521(5) . ?
C50 C51 1.533(5) . ?
C50 H50 1.0000 . ?
C51 H51A 0.9800 . ?
C51 H51B 0.9800 . ?
C51 H51C 0.9800 . ?
C52 H52A 0.9800 . ?
C52 H52B 0.9800 . ?
C52 H52C 0.9800 . ?
C53 C54 1.524(5) . ?
C53 C55 1.527(5) . ?
C53 H53 1.0000 . ?
C54 H54A 0.9800 . ?
C54 H54B 0.9800 . ?
C54 H54C 0.9800 . ?
C55 H55A 0.9800 . ?
C55 H55B 0.9800 . ?
C55 H55C 0.9800 . ?
C56 C58 1.501(5) . ?
C56 C57 1.503(6) . ?
C56 H56 1.0000 . ?
C57 H57A 0.9800 . ?
C57 H57B 0.9800 . ?
C57 H57C 0.9800 . ?
C58 H58A 0.9800 . ?
C58 H58B 0.9800 . ?
C58 H58C 0.9800 . ?
Au2 Cl1 2.2564(14) . ?
Au2 Cl2 2.2689(11) . ?
O1A C59A 1.335(9) . ?
O1A C62A 1.374(8) . ?
C59A C60A 1.555(9) . ?
C59A H59A 0.9900 . ?
C59A H59B 0.9900 . ?
C60A C61A 1.559(9) . ?
C60A H60A 0.9900 . ?
C60A H60B 0.9900 . ?
C61A C62A 1.560(9) . ?
C61A H61A 0.9900 . ?
C61A H61B 0.9900 . ?
C62A H62A 0.9900 . ?
C62A H62B 0.9900 . ?
Cl5B C64B 1.92(2) . ?
Cl6B C64B 1.76(2) . ?
C64B H64C 0.9900 . ?
C64B H64D 0.9900 . ?
Cl5C C64C 1.92(2) . ?
Cl6C C64C 1.77(2) . ?
C64C H64E 0.9900 . ?
C64C H64F 0.9900 . ?
O3A C67A 1.548(11) . ?
O3A C70A 1.587(11) . ?
C67A C68A 1.403(17) . ?
C67A H67A 0.9900 . ?
C67A H67B 0.9900 . ?
C68A C69A 1.536(15) . ?
C68A H68A 0.9900 . ?
C68A H68B 0.9900 . ?
C69A C70A 1.353(17) . ?
C69A H69A 0.9900 . ?
C69A H69B 0.9900 . ?
C70A H70A 0.9900 . ?
C70A H70B 0.9900 . ?
O3B C67B 1.578(12) . ?
O3B C70B 1.603(12) . ?
C67B C68B 1.427(18) . ?
C67B H67C 0.9900 . ?
C67B H67D 0.9900 . ?
C68B C69B 1.549(16) . ?
C68B H68C 0.9900 . ?
C68B H68D 0.9900 . ?
C69B C70B 1.359(18) . ?
C69B H69C 0.9900 . ?
C69B H69D 0.9900 . ?
C70B H70C 0.9900 . ?
C70B H70D 0.9900 . ?
O2A C63A 1.339(10) . ?
O2A C66A 1.394(9) . ?
C63A C64A 1.572(11) . ?
C63A H63A 0.9900 . ?
C63A H63B 0.9900 . ?
C64A C65A 1.537(10) . ?
C64A H64A 0.9900 . ?
C64A H64B 0.9900 . ?
C65A C66A 1.563(10) . ?
C65A H65A 0.9900 . ?
C65A H65B 0.9900 . ?
C66A H66A 0.9900 . ?
C66A H66B 0.9900 . ?
Cl3B C63B 1.90(2) . ?
Cl4B C63B 1.77(2) . ?
C63B H63C 0.9900 . ?
C63B H63D 0.9900 . ?
Cl7B C67C 1.92(2) . ?
Cl8B C67C 1.77(2) . ?
C67C H67E 0.9900 . ?
C67C H67F 0.9900 . ?

loop_
_geom_torsion_atom_site_label_1
_geom_torsion_atom_site_label_2
_geom_torsion_atom_site_label_3
_geom_torsion_atom_site_label_4
_geom_torsion
_geom_torsion_site_symmetry_1
_geom_torsion_site_symmetry_2
_geom_torsion_site_symmetry_3
_geom_torsion_site_symmetry_4
_geom_torsion_publ_flag
N9 P1 N1 C32 -109.8(3) . . . . ?
N8 P1 N1 C32 5.5(3) . . . . ?
Au1 P1 N1 C32 123.1(3) . . . . ?
N9 P1 N1 C1 55.4(3) . . . . ?
N8 P1 N1 C1 170.8(3) . . . . ?
Au1 P1 N1 C1 -71.7(3) . . . . ?
N10 P2 N4 C13 125.5(3) . . . . ?
N5 P2 N4 C13 10.3(3) . . . . ?
Au1 P2 N4 C13 -108.5(3) . . . . ?
N10 P2 N4 C10 -70.3(3) . . . . ?
N5 P2 N4 C10 174.5(3) . . . . ?
Au1 P2 N4 C10 55.7(3) . . . . ?
N10 P2 N5 C15 -104.7(3) . . . . ?
N4 P2 N5 C15 6.4(3) . . . . ?
Au1 P2 N5 C15 122.0(3) . . . . ?
N10 P2 N5 C18 56.4(3) . . . . ?
N4 P2 N5 C18 167.5(3) . . . . ?
Au1 P2 N5 C18 -76.9(3) . . . . ?
N9 P1 N8 C30 104.1(3) . . . . ?
N1 P1 N8 C30 -7.4(3) . . . . ?
Au1 P1 N8 C30 -125.5(3) . . . . ?
N9 P1 N8 C27 -59.0(3) . . . . ?
N1 P1 N8 C27 -170.4(3) . . . . ?
Au1 P1 N8 C27 71.4(3) . . . . ?
N1 P1 N9 C50 -137.3(2) . . . . ?
N8 P1 N9 C50 116.8(2) . . . . ?
Au1 P1 N9 C50 -11.8(3) . . . . ?
N1 P1 N9 C47 49.3(3) . . . . ?
N8 P1 N9 C47 -56.6(3) . . . . ?
Au1 P1 N9 C47 174.8(2) . . . . ?
N4 P2 N10 C53 143.3(2) . . . . ?
N5 P2 N10 C53 -111.6(2) . . . . ?
Au1 P2 N10 C53 20.9(3) . . . . ?
N4 P2 N10 C56 -44.7(3) . . . . ?
N5 P2 N10 C56 60.4(3) . . . . ?
Au1 P2 N10 C56 -167.2(2) . . . . ?
C32 N1 C1 C34 0.2(4) . . . . ?
P1 N1 C1 C34 -167.7(2) . . . . ?
C32 N1 C1 C2 -177.9(3) . . . . ?
P1 N1 C1 C2 14.2(4) . . . . ?
C3 N2 C2 C1 -172.3(3) . . . . ?
C34 C1 C2 N2 19.0(5) . . . . ?
N1 C1 C2 N2 -163.3(3) . . . . ?
C2 N2 C3 C4 -126.4(4) . . . . ?
C2 N2 C3 C8 55.3(5) . . . . ?
C8 C3 C4 C5 -2.2(5) . . . . ?
N2 C3 C4 C5 179.5(3) . . . . ?
C3 C4 C5 C6 1.8(6) . . . . ?
C3 C4 C5 C35 -178.5(4) . . . . ?
C4 C5 C6 C7 0.3(6) . . . . ?
C35 C5 C6 C7 -179.4(4) . . . . ?
C4 C5 C6 C36 -179.8(4) . . . . ?
C35 C5 C6 C36 0.5(6) . . . . ?
C5 C6 C7 C8 -2.0(6) . . . . ?
C36 C6 C7 C8 178.1(4) . . . . ?
C6 C7 C8 C3 1.6(5) . . . . ?
C6 C7 C8 N3 177.7(3) . . . . ?
C4 C3 C8 C7 0.5(5) . . . . ?
N2 C3 C8 C7 178.8(3) . . . . ?
C4 C3 C8 N3 -175.6(3) . . . . ?
N2 C3 C8 N3 2.7(5) . . . . ?
C9 N3 C8 C7 71.7(4) . . . . ?
C9 N3 C8 C3 -112.3(4) . . . . ?
C8 N3 C9 C10 -177.2(3) . . . . ?
C13 N4 C10 C11 -0.6(4) . . . . ?
P2 N4 C10 C11 -167.8(3) . . . . ?
C13 N4 C10 C9 -176.8(3) . . . . ?
P2 N4 C10 C9 15.9(5) . . . . ?
N3 C9 C10 C11 13.5(6) . . . . ?
N3 C9 C10 N4 -171.1(3) . . . . ?
N4 C10 C11 C12 0.5(5) . . . . ?
C9 C10 C11 C12 176.4(4) . . . . ?
C10 C11 C12 C13 -0.2(5) . . . . ?
C11 C12 C13 N4 -0.1(5) . . . . ?
C11 C12 C13 C14 172.3(4) . . . . ?
C10 N4 C13 C12 0.4(4) . . . . ?
P2 N4 C13 C12 166.4(3) . . . . ?
C10 N4 C13 C14 -172.2(3) . . . . ?
P2 N4 C13 C14 -6.3(5) . . . . ?
C12 C13 C14 C15 174.8(4) . . . . ?
N4 C13 C14 C15 -13.9(5) . . . . ?
C12 C13 C14 C39 50.7(5) . . . . ?
N4 C13 C14 C39 -138.1(3) . . . . ?
C12 C13 C14 C37 -66.1(5) . . . . ?
N4 C13 C14 C37 105.2(4) . . . . ?
C18 N5 C15 C16 -1.7(4) . . . . ?
P2 N5 C15 C16 161.7(3) . . . . ?
C18 N5 C15 C14 168.8(3) . . . . ?
P2 N5 C15 C14 -27.8(5) . . . . ?
C13 C14 C15 C16 -161.3(4) . . . . ?
C39 C14 C15 C16 -37.6(5) . . . . ?
C37 C14 C15 C16 79.7(4) . . . . ?
C13 C14 C15 N5 30.1(4) . . . . ?
C39 C14 C15 N5 153.8(3) . . . . ?
C37 C14 C15 N5 -88.8(4) . . . . ?
N5 C15 C16 C17 0.5(4) . . . . ?
C14 C15 C16 C17 -169.3(3) . . . . ?
C15 C16 C17 C18 0.9(4) . . . . ?
C16 C17 C18 N5 -1.9(4) . . . . ?
C16 C17 C18 C19 168.5(3) . . . . ?
C15 N5 C18 C17 2.2(4) . . . . ?
P2 N5 C18 C17 -162.2(3) . . . . ?
C15 N5 C18 C19 -168.2(3) . . . . ?
P2 N5 C18 C19 27.4(5) . . . . ?
C20 N6 C19 C18 178.8(3) . . . . ?
C17 C18 C19 N6 -164.1(4) . . . . ?
N5 C18 C19 N6 4.6(6) . . . . ?
C19 N6 C20 C25 -139.1(3) . . . . ?
C19 N6 C20 C21 40.6(5) . . . . ?
C25 C20 C21 C22 -1.4(5) . . . . ?
N6 C20 C21 C22 178.9(3) . . . . ?
C20 C21 C22 C23 2.0(5) . . . . ?
C20 C21 C22 C41 -178.2(4) . . . . ?
C21 C22 C23 C24 -0.9(5) . . . . ?
C41 C22 C23 C24 179.3(4) . . . . ?
C21 C22 C23 C42 -178.6(4) . . . . ?
C41 C22 C23 C42 1.6(6) . . . . ?
C22 C23 C24 C25 -0.7(5) . . . . ?
C42 C23 C24 C25 177.0(3) . . . . ?
C23 C24 C25 C20 1.3(5) . . . . ?
C23 C24 C25 N7 -177.4(3) . . . . ?
N6 C20 C25 C24 179.4(3) . . . . ?
C21 C20 C25 C24 -0.3(5) . . . . ?
N6 C20 C25 N7 -1.8(4) . . . . ?
C21 C20 C25 N7 178.5(3) . . . . ?
C26 N7 C25 C24 -42.9(4) . . . . ?
C26 N7 C25 C20 138.3(3) . . . . ?
C25 N7 C26 C27 177.9(3) . . . . ?
C30 N8 C27 C28 -1.0(4) . . . . ?
P1 N8 C27 C28 165.0(2) . . . . ?
C30 N8 C27 C26 171.8(3) . . . . ?
P1 N8 C27 C26 -22.1(5) . . . . ?
N7 C26 C27 C28 165.6(3) . . . . ?
N7 C26 C27 N8 -6.1(5) . . . . ?
N8 C27 C28 C29 1.2(4) . . . . ?
C26 C27 C28 C29 -171.8(3) . . . . ?
C27 C28 C29 C30 -0.9(4) . . . . ?
C28 C29 C30 N8 0.2(4) . . . . ?
C28 C29 C30 C31 168.9(3) . . . . ?
C27 N8 C30 C29 0.5(4) . . . . ?
P1 N8 C30 C29 -164.7(2) . . . . ?
C27 N8 C30 C31 -169.3(3) . . . . ?
P1 N8 C30 C31 25.6(4) . . . . ?
C29 C30 C31 C32 155.6(3) . . . . ?
N8 C30 C31 C32 -37.0(4) . . . . ?
C29 C30 C31 C43 32.4(5) . . . . ?
N8 C30 C31 C43 -160.2(3) . . . . ?
C29 C30 C31 C45 -86.7(4) . . . . ?
N8 C30 C31 C45 80.7(4) . . . . ?
C1 N1 C32 C33 -0.1(4) . . . . ?
P1 N1 C32 C33 167.0(2) . . . . ?
C1 N1 C32 C31 171.2(3) . . . . ?
P1 N1 C32 C31 -21.8(5) . . . . ?
C30 C31 C32 C33 -155.6(3) . . . . ?
C43 C31 C32 C33 -32.8(5) . . . . ?
C45 C31 C32 C33 88.7(4) . . . . ?
C30 C31 C32 N1 35.2(4) . . . . ?
C43 C31 C32 N1 158.1(3) . . . . ?
C45 C31 C32 N1 -80.4(4) . . . . ?
N1 C32 C33 C34 -0.1(4) . . . . ?
C31 C32 C33 C34 -170.5(3) . . . . ?
N1 C1 C34 C33 -0.3(4) . . . . ?
C2 C1 C34 C33 177.7(3) . . . . ?
C32 C33 C34 C1 0.3(4) . . . . ?
C15 C14 C37 C38 64.8(4) . . . . ?
C13 C14 C37 C38 -56.4(4) . . . . ?
C39 C14 C37 C38 -175.3(3) . . . . ?
C15 C14 C39 C40 -62.3(4) . . . . ?
C13 C14 C39 C40 62.2(4) . . . . ?
C37 C14 C39 C40 179.6(3) . . . . ?
C30 C31 C43 C44 60.5(4) . . . . ?
C32 C31 C43 C44 -62.9(4) . . . . ?
C45 C31 C43 C44 176.5(3) . . . . ?
C30 C31 C45 C46 -177.5(3) . . . . ?
C32 C31 C45 C46 -58.2(4) . . . . ?
C43 C31 C45 C46 63.6(4) . . . . ?
C50 N9 C47 C49 114.5(4) . . . . ?
P1 N9 C47 C49 -71.9(5) . . . . ?
C50 N9 C47 C48 -108.0(4) . . . . ?
P1 N9 C47 C48 65.6(5) . . . . ?
C47 N9 C50 C52 52.2(4) . . . . ?
P1 N9 C50 C52 -121.8(3) . . . . ?
C47 N9 C50 C51 -73.4(4) . . . . ?
P1 N9 C50 C51 112.6(3) . . . . ?
C56 N10 C53 C54 68.8(4) . . . . ?
P2 N10 C53 C54 -118.2(3) . . . . ?
C56 N10 C53 C55 -55.4(4) . . . . ?
P2 N10 C53 C55 117.5(3) . . . . ?
C53 N10 C56 C58 119.8(4) . . . . ?
P2 N10 C56 C58 -52.4(5) . . . . ?
C53 N10 C56 C57 -109.4(4) . . . . ?
P2 N10 C56 C57 78.4(4) . . . . ?
C62A O1A C59A C60A -5.1(9) . . . . ?
O1A C59A C60A C61A -13.8(10) . . . . ?
C59A C60A C61A C62A 23.7(8) . . . . ?
C59A O1A C62A C61A 22.6(9) . . . . ?
C60A C61A C62A O1A -28.3(7) . . . . ?
C70A O3A C67A C68A -7.8(18) . . . . ?
O3A C67A C68A C69A -1(2) . . . . ?
C67A C68A C69A C70A 11(2) . . . . ?
C68A C69A C70A O3A -16(2) . . . . ?
C67A O3A C70A C69A 16(2) . . . . ?
C70B O3B C67B C68B -43.5(18) . . . . ?
O3B C67B C68B C69B 32(3) . . . . ?
C67B C68B C69B C70B -3(3) . . . . ?
C68B C69B C70B O3B -27(3) . . . . ?
C67B O3B C70B C69B 45(2) . . . . ?
C66A O2A C63A C64A -37.7(11) . . . . ?
O2A C63A C64A C65A 20.7(12) . . . . ?
C63A C64A C65A C66A 1.0(11) . . . . ?
C63A O2A C66A C65A 39.2(11) . . . . ?
C64A C65A C66A O2A -21.6(10) . . . . ?
